data_7218745
loop_
_publ_author_name
'Fang, Qi'
'Chen, Hong-feng'
'Lei, Hong'
'Xue, Gang'
'Chen, Xia'

_publ_section_title
;
 Full-capped 12-S-atom TTP derivatives (BV-TTP, BE-TTP, EM-TTP and
 EV-TTP): syntheses, structures and charge transport properties
;
_journal_issue 4
_journal_name_full CrystEngComm
_journal_page_first 787
_journal_paper_doi 10.1039/C4CE01928H
_journal_volume 17
_journal_year 2015
_chemical_formula_moiety 'C13 H6 S12'
_chemical_formula_sum 'C13 H6 S12'
_chemical_formula_weight 546.90
_chemical_melting_point 'decomposing above 498(2)'
_chemical_name_common EMDT-TTP
_chemical_name_systematic
; 
 ? 
;
_space_group_IT_number 2
_symmetry_cell_setting triclinic
_symmetry_space_group_name_Hall '-P 1'
_symmetry_space_group_name_H-M 'P -1'
_atom_sites_solution_hydrogens difmap
_atom_sites_solution_primary direct
_atom_sites_solution_secondary difmap
_audit_creation_method SHELXL-97
_cell_angle_alpha 83.890(3)
_cell_angle_beta 81.735(3)
_cell_angle_gamma 70.108(3)
_cell_formula_units_Z 2
_cell_length_a 6.4227(4)
_cell_length_b 9.4246(5)
_cell_length_c 16.9326(9)
_cell_measurement_reflns_used 4459
_cell_measurement_temperature 150(2)
_cell_measurement_theta_max 27.48
_cell_measurement_theta_min 2.44
_cell_volume 951.97(9)
_computing_cell_refinement 'SAINT (Bruker, 2005)'
_computing_data_collection 'APEX2 (Bruker, 2005)'
_computing_data_reduction 'SAINT (Bruker, 2005)'
_computing_molecular_graphics 'SHELXTL (Sheldrick, 2008)'
_computing_structure_refinement 'SHELXL-97 (Sheldrick, 2008)'
_computing_structure_solution 'SHELXS-97 (Sheldrick, 2008)'
_diffrn_ambient_temperature 150(2)
_diffrn_detector_area_resol_mean 8.3
_diffrn_measured_fraction_theta_full 0.960
_diffrn_measured_fraction_theta_max 0.960
_diffrn_measurement_device_type 'Bruker APEX-II CCD'
_diffrn_measurement_method '\w and \f scans'
_diffrn_radiation_monochromator graphite
_diffrn_radiation_source 'fine-focus sealed tube'
_diffrn_radiation_type MoK\a
_diffrn_radiation_wavelength 0.71069
_diffrn_reflns_av_R_equivalents 0.0274
_diffrn_reflns_av_sigmaI/netI 0.0364
_diffrn_reflns_limit_h_max 6
_diffrn_reflns_limit_h_min -8
_diffrn_reflns_limit_k_max 10
_diffrn_reflns_limit_k_min -12
_diffrn_reflns_limit_l_max 21
_diffrn_reflns_limit_l_min -21
_diffrn_reflns_number 10924
_diffrn_reflns_theta_full 27.49
_diffrn_reflns_theta_max 27.49
_diffrn_reflns_theta_min 2.30
_exptl_absorpt_coefficient_mu 1.373
_exptl_absorpt_correction_T_max 0.9864
_exptl_absorpt_correction_T_min 0.7385
_exptl_absorpt_correction_type multi-scan
_exptl_absorpt_process_details 'SADABS (Bruker, 2005)'
_exptl_crystal_colour orange
_exptl_crystal_density_diffrn 1.908
_exptl_crystal_density_method 'not measured'
_exptl_crystal_description plate
_exptl_crystal_F_000 552
_exptl_crystal_size_max 0.26
_exptl_crystal_size_mid 0.08
_exptl_crystal_size_min 0.01
_refine_diff_density_max 0.910
_refine_diff_density_min -0.557
_refine_diff_density_rms 0.111
_refine_ls_extinction_method refall
_refine_ls_goodness_of_fit_ref 0.906
_refine_ls_hydrogen_treatment mixed
_refine_ls_matrix_type full
_refine_ls_number_parameters 250
_refine_ls_number_reflns 4200
_refine_ls_number_restraints 0
_refine_ls_restrained_S_all 0.906
_refine_ls_R_factor_all 0.0797
_refine_ls_R_factor_gt 0.0572
_refine_ls_shift/su_max 0.000
_refine_ls_shift/su_mean 0.000
_refine_ls_structure_factor_coef Fsqd
_refine_ls_weighting_details 'calc w=1/[\s^2^(Fo^2^)+(0.0486P)^2^+5.8702P] where P=(Fo^2^+2Fc^2^)/3'
_refine_ls_weighting_scheme calc
_refine_ls_wR_factor_gt 0.1241
_refine_ls_wR_factor_ref 0.1336
_reflns_number_gt 3160
_reflns_number_total 4200
_reflns_threshold_expression >2sigma(I)
_cod_data_source_file c4ce01928h2.cif
_cod_data_source_block fq47
_cod_depositor_comments
;
The following automatic conversions were performed:

'_symmetry_cell_setting' value 'Triclinic' changed to 'triclinic'
according to
/usr/data/users/saulius/crontab/automatic-downloads/rss-feeds/RSC/lib/dictionaries/cif_core.dic
dictionary named 'cif_core.dic' version 2.4.2 from 2011-04-26.

Automatic conversion script
Id: cif_fix_values 2827 2014-09-09 07:05:25Z andrius 

 Adding full bibliography for 7218742--7218746.cif.
;
_cod_original_cell_volume 951.96(9)
_cod_original_sg_symbol_H-M P-1
_cod_database_code 7218745

loop_
_symmetry_equiv_pos_as_xyz
'x, y, z'
'-x, -y, -z'

loop_
_atom_site_label
_atom_site_type_symbol
_atom_site_fract_x
_atom_site_fract_y
_atom_site_fract_z
_atom_site_U_iso_or_equiv
_atom_site_adp_type
_atom_site_occupancy
_atom_site_symmetry_multiplicity
_atom_site_calc_flag
S8 S 0.69603(17) 0.63550(12) 0.59046(6) 0.0235(2) Uani 1 1 d
S5 S 1.25592(17) 0.75772(12) 0.47524(6) 0.0230(2) Uani 1 1 d
S4 S 0.85041(17) 1.10181(13) 0.31161(6) 0.0257(3) Uani 1 1 d
S9 S 1.09748(18) 0.29031(13) 0.75465(6) 0.0268(3) Uani 1 1 d
S6 S 0.76685(17) 0.87257(12) 0.45992(6) 0.0247(2) Uani 1 1 d
S7 S 1.18507(17) 0.52136(13) 0.60581(6) 0.0246(2) Uani 1 1 d
S10 S 0.61717(18) 0.39881(14) 0.73102(6) 0.0273(3) Uani 1 1 d
S3 S 1.33273(17) 0.98867(13) 0.32663(6) 0.0251(2) Uani 1 1 d
S1 S 1.4479(2) 1.12325(17) 0.16441(7) 0.0391(3) Uani 1 1 d
S11 S 0.9814(2) 0.18583(16) 0.92995(7) 0.0372(3) Uani 1 1 d
S2 S 0.9122(2) 1.24360(18) 0.14594(8) 0.0426(4) Uani 1 1 d
S12 S 0.4995(2) 0.29150(19) 0.90488(8) 0.0479(4) Uani 1 1 d
C7 C 1.0852(7) 0.6717(4) 0.5362(2) 0.0183(8) Uani 1 1 d
C11 C 0.9063(8) 0.2670(5) 0.8355(3) 0.0268(9) Uani 1 1 d
C4 C 1.0302(7) 1.1353(5) 0.2289(2) 0.0262(9) Uani 1 1 d
C9 C 0.9191(7) 0.5102(5) 0.6398(2) 0.0203(8) Uani 1 1 d
C8 C 0.8676(7) 0.7222(5) 0.5293(2) 0.0193(8) Uani 1 1 d
C6 C 1.0341(7) 0.8794(5) 0.4235(2) 0.0209(8) Uani 1 1 d
C12 C 0.6913(8) 0.3152(5) 0.8242(2) 0.0266(9) Uani 1 1 d
C10 C 0.8840(7) 0.4129(5) 0.7007(2) 0.0218(8) Uani 1 1 d
C3 C 1.2482(8) 1.0821(6) 0.2353(3) 0.0284(10) Uani 1 1 d
C5 C 1.0695(7) 0.9739(5) 0.3615(2) 0.0223(9) Uani 1 1 d
C1 C 1.2966(11) 1.3236(7) 0.1498(4) 0.0492(15) Uani 1 1 d
C13 C 0.7217(10) 0.1435(8) 0.9522(4) 0.0462(15) Uani 1 1 d
C2 C 1.0919(11) 1.3553(8) 0.1110(4) 0.0495(15) Uani 1 1 d
H13A H 0.718(11) 0.057(8) 0.937(4) 0.06(2) Uiso 1 1 d
H13B H 0.694(9) 0.159(6) 1.003(4) 0.043(16) Uiso 1 1 d
H1A H 1.270(11) 1.355(7) 0.209(4) 0.06(2) Uiso 1 1 d
H2A H 1.016(14) 1.447(10) 0.130(5) 0.10(3) Uiso 1 1 d
H2B H 1.178(15) 1.307(10) 0.055(5) 0.11(3) Uiso 1 1 d
H1B H 1.42(2) 1.370(15) 0.110(8) 0.21(6) Uiso 1 1 d

loop_
_atom_site_aniso_label
_atom_site_aniso_U_11
_atom_site_aniso_U_22
_atom_site_aniso_U_33
_atom_site_aniso_U_23
_atom_site_aniso_U_13
_atom_site_aniso_U_12
S8 0.0162(5) 0.0277(6) 0.0257(5) 0.0064(4) -0.0018(4) -0.0088(4)
S5 0.0167(5) 0.0245(5) 0.0267(5) 0.0062(4) -0.0019(4) -0.0079(4)
S4 0.0176(5) 0.0290(6) 0.0258(5) 0.0068(4) -0.0001(4) -0.0050(4)
S9 0.0209(5) 0.0320(6) 0.0241(5) 0.0052(4) -0.0008(4) -0.0070(4)
S6 0.0141(5) 0.0266(6) 0.0297(5) 0.0080(4) -0.0013(4) -0.0052(4)
S7 0.0176(5) 0.0281(6) 0.0259(5) 0.0080(4) -0.0041(4) -0.0071(4)
S10 0.0210(5) 0.0378(6) 0.0246(5) 0.0092(5) -0.0051(4) -0.0139(5)
S3 0.0183(5) 0.0316(6) 0.0248(5) 0.0045(4) -0.0018(4) -0.0097(4)
S1 0.0296(6) 0.0592(9) 0.0285(6) 0.0070(6) 0.0042(5) -0.0205(6)
S11 0.0359(7) 0.0499(8) 0.0247(6) 0.0113(5) -0.0105(5) -0.0138(6)
S2 0.0319(7) 0.0648(9) 0.0341(7) 0.0221(6) -0.0118(5) -0.0241(6)
S12 0.0351(7) 0.0621(10) 0.0384(7) 0.0107(7) 0.0109(6) -0.0161(7)
C7 0.0189(19) 0.0177(19) 0.0167(18) 0.0031(15) -0.0012(14) -0.0055(16)
C11 0.026(2) 0.028(2) 0.023(2) 0.0054(18) -0.0028(17) -0.0070(18)
C4 0.025(2) 0.035(2) 0.019(2) 0.0046(18) -0.0009(16) -0.0124(19)
C9 0.0162(19) 0.021(2) 0.023(2) -0.0041(16) 0.0027(15) -0.0065(16)
C8 0.0175(19) 0.020(2) 0.0187(18) -0.0001(15) 0.0003(14) -0.0048(16)
C6 0.0160(19) 0.020(2) 0.024(2) 0.0017(16) -0.0021(15) -0.0028(16)
C12 0.026(2) 0.033(2) 0.020(2) 0.0075(18) -0.0017(16) -0.0113(19)
C10 0.020(2) 0.025(2) 0.0222(19) -0.0005(16) -0.0045(15) -0.0087(17)
C3 0.025(2) 0.041(3) 0.020(2) 0.0051(19) 0.0002(17) -0.016(2)
C5 0.017(2) 0.023(2) 0.026(2) 0.0025(17) 0.0013(15) -0.0068(16)
C1 0.049(4) 0.051(4) 0.054(4) -0.006(3) 0.004(3) -0.028(3)
C13 0.042(3) 0.061(4) 0.033(3) 0.013(3) -0.001(2) -0.020(3)
C2 0.046(4) 0.042(3) 0.064(4) 0.005(3) -0.001(3) -0.023(3)

loop_
_atom_type_symbol
_atom_type_description
_atom_type_scat_dispersion_real
_atom_type_scat_dispersion_imag
_atom_type_scat_source
C C 0.0033 0.0016 'International Tables Vol C Tables 4.2.6.8 and 6.1.1.4'
H H 0.0000 0.0000 'International Tables Vol C Tables 4.2.6.8 and 6.1.1.4'
S S 0.1246 0.1234 'International Tables Vol C Tables 4.2.6.8 and 6.1.1.4'

loop_
_geom_angle_atom_site_label_1
_geom_angle_atom_site_label_2
_geom_angle_atom_site_label_3
_geom_angle
C8 S8 C9 93.22(19)
C7 S5 C6 93.33(19)
C4 S4 C5 93.6(2)
C11 S9 C10 92.2(2)
C8 S6 C6 93.46(19)
C7 S7 C9 93.67(19)
C12 S10 C10 92.2(2)
C5 S3 C3 93.5(2)
C3 S1 C1 96.3(3)
C11 S11 C13 90.3(2)
C4 S2 C2 104.0(3)
C12 S12 C13 90.7(2)
C8 C7 S5 118.5(3)
C8 C7 S7 118.2(3)
S5 C7 S7 123.3(2)
C12 C11 S9 117.6(3)
C12 C11 S11 118.6(3)
S9 C11 S11 123.8(3)
C3 C4 S2 124.4(3)
C3 C4 S4 117.3(3)
S2 C4 S4 118.2(3)
C10 C9 S7 122.5(3)
C10 C9 S8 121.2(3)
S7 C9 S8 116.3(2)
C7 C8 S6 118.4(3)
C7 C8 S8 118.6(3)
S6 C8 S8 123.0(2)
C5 C6 S6 122.6(3)
C5 C6 S5 121.5(3)
S6 C6 S5 115.9(2)
C11 C12 S10 118.4(3)
C11 C12 S12 117.7(3)
S10 C12 S12 123.9(3)
C9 C10 S10 121.6(3)
C9 C10 S9 123.4(3)
S10 C10 S9 115.1(2)
C4 C3 S1 123.6(3)
C4 C3 S3 117.6(3)
S1 C3 S3 118.2(3)
C6 C5 S3 123.5(3)
C6 C5 S4 122.4(3)
S3 C5 S4 114.0(2)
C2 C1 S1 113.2(5)
C2 C1 H1A 115(4)
S1 C1 H1A 100(4)
C2 C1 H1B 110(7)
S1 C1 H1B 104(7)
H1A C1 H1B 114(8)
S11 C13 S12 109.7(3)
S11 C13 H13A 118(4)
S12 C13 H13A 105(4)
S11 C13 H13B 99(4)
S12 C13 H13B 106(4)
H13A C13 H13B 118(6)
C1 C2 S2 118.0(5)
C1 C2 H2A 98(6)
S2 C2 H2A 104(6)
C1 C2 H2B 95(5)
S2 C2 H2B 103(5)
H2A C2 H2B 139(7)

loop_
_geom_bond_atom_site_label_1
_geom_bond_atom_site_label_2
_geom_bond_distance
S8 C8 1.749(4)
S8 C9 1.769(4)
S5 C7 1.739(4)
S5 C6 1.774(4)
S4 C4 1.755(4)
S4 C5 1.766(4)
S9 C11 1.751(5)
S9 C10 1.763(4)
S6 C8 1.746(4)
S6 C6 1.759(4)
S7 C7 1.747(4)
S7 C9 1.757(4)
S10 C12 1.742(4)
S10 C10 1.762(4)
S3 C5 1.755(4)
S3 C3 1.757(4)
S1 C3 1.742(4)
S1 C1 1.815(7)
S11 C11 1.757(4)
S11 C13 1.823(6)
S2 C4 1.751(4)
S2 C2 1.813(6)
S12 C12 1.752(4)
S12 C13 1.833(6)
C7 C8 1.333(6)
C11 C12 1.334(6)
C4 C3 1.333(6)
C9 C10 1.352(6)
C6 C5 1.348(6)
C1 C2 1.480(9)
C1 H1A 1.05(7)
C1 H1B 1.13(14)
C13 H13A 0.89(7)
C13 H13B 0.87(6)
C2 H2A 0.90(9)
C2 H2B 1.09(9)

loop_
_geom_torsion_atom_site_label_1
_geom_torsion_atom_site_label_2
_geom_torsion_atom_site_label_3
_geom_torsion_atom_site_label_4
_geom_torsion
C6 S5 C7 C8 -3.1(4)
C6 S5 C7 S7 176.4(3)
C9 S7 C7 C8 -1.8(4)
C9 S7 C7 S5 178.6(3)
C10 S9 C11 C12 12.9(4)
C10 S9 C11 S11 -166.6(3)
C13 S11 C11 C12 21.7(5)
C13 S11 C11 S9 -158.8(4)
C2 S2 C4 C3 -34.2(5)
C2 S2 C4 S4 142.5(3)
C5 S4 C4 C3 -10.3(4)
C5 S4 C4 S2 172.7(3)
C7 S7 C9 C10 -176.6(4)
C7 S7 C9 S8 2.8(3)
C8 S8 C9 C10 176.7(4)
C8 S8 C9 S7 -2.7(3)
S5 C7 C8 S6 -0.4(5)
S7 C7 C8 S6 180.0(2)
S5 C7 C8 S8 179.8(2)
S7 C7 C8 S8 0.2(5)
C6 S6 C8 C7 3.8(4)
C6 S6 C8 S8 -176.5(3)
C9 S8 C8 C7 1.5(4)
C9 S8 C8 S6 -178.2(3)
C8 S6 C6 C5 176.0(4)
C8 S6 C6 S5 -5.8(3)
C7 S5 C6 C5 -176.1(4)
C7 S5 C6 S6 5.7(3)
S9 C11 C12 S10 -0.7(6)
S11 C11 C12 S10 178.8(3)
S9 C11 C12 S12 179.8(3)
S11 C11 C12 S12 -0.7(6)
C10 S10 C12 C11 -11.9(4)
C10 S10 C12 S12 167.6(3)
C13 S12 C12 C11 -20.6(5)
C13 S12 C12 S10 159.9(4)
S7 C9 C10 S10 -177.5(2)
S8 C9 C10 S10 3.2(5)
S7 C9 C10 S9 1.8(6)
S8 C9 C10 S9 -177.6(2)
C12 S10 C10 C9 -160.2(4)
C12 S10 C10 S9 20.5(3)
C11 S9 C10 C9 159.9(4)
C11 S9 C10 S10 -20.8(3)
S2 C4 C3 S1 4.5(7)
S4 C4 C3 S1 -172.2(3)
S2 C4 C3 S3 175.0(3)
S4 C4 C3 S3 -1.8(6)
C1 S1 C3 C4 43.7(5)
C1 S1 C3 S3 -126.7(3)
C5 S3 C3 C4 12.9(4)
C5 S3 C3 S1 -176.1(3)
S6 C6 C5 S3 177.2(2)
S5 C6 C5 S3 -0.8(6)
S6 C6 C5 S4 0.8(6)
S5 C6 C5 S4 -177.3(2)
C3 S3 C5 C6 163.8(4)
C3 S3 C5 S4 -19.5(3)
C4 S4 C5 C6 -164.4(4)
C4 S4 C5 S3 18.8(3)
C3 S1 C1 C2 -67.6(5)
C11 S11 C13 S12 -33.6(4)
C12 S12 C13 S11 33.6(4)
S1 C1 C2 S2 44.4(7)
C4 S2 C2 C1 6.2(6)
